data_9004663
loop_
_publ_author_name
'Ferraris, G.'
'Belluso, E.'
'Gula, A.'
'Soboleva, S. V.'
'Ageeva, O. A.'
'Borutskii, B. E.'

_publ_section_title
;
 A structure model of the layer titanosilicate bornemanite based on
 seidozerite and lomonosovite modules
;
_journal_name_full 'The Canadian Mineralogist'
_journal_page_first 1665
_journal_page_last 1673
_journal_paper_doi 10.2113/gscanmin.39.6.1665
_journal_volume 39
_journal_year 2001
_chemical_formula_sum 'Ba Mn0.5 Na5.5 Nb0.7 O22 P Si4 Ti2.3'
_chemical_name_mineral Bornemanite
_space_group_IT_number 9
_symmetry_space_group_name_Hall 'I -2b'
_symmetry_space_group_name_H-M 'I 1 1 b'
_cell_angle_alpha 90
_cell_angle_beta 90
_cell_angle_gamma 88.4
_cell_length_a 5.498
_cell_length_b 7.120
_cell_length_c 47.95
_cell_formula_units_Z 4
_cell_volume 1876.307
_database_code_amcsd 0005756
_exptl_crystal_density_diffrn 3.404
_cod_original_formula_sum 'Si4 P Ti2.3 Nb.7 Na5.5 Mn.5 Ba O22'
_cod_database_code 9004663

loop_
_space_group_symop_operation_xyz
x,y,z
1/2+x,1/2+y,1/2+z
x,1/2+y,-z
1/2+x,+y,1/2-z

loop_
_atom_site_label
_atom_site_fract_x
_atom_site_fract_y
_atom_site_fract_z
_atom_site_occupancy
_atom_site_U_iso_or_equiv
Si1 0.44000 0.12400 0.28000 1.00000 0.02533
Si2 0.36200 0.57300 0.28700 1.00000 0.02533
Si3 0.72600 0.36100 0.39100 1.00000 0.02533
Si4 0.67500 0.78300 0.39900 1.00000 0.02533
P 0.36000 0.89100 0.45900 1.00000 0.02533
Ti1 0.17500 0.08800 0.40500 1.00000 0.02533
Ti2 0.83500 0.60800 0.33600 1.00000 0.02533
Nb 0.89000 0.87800 0.27000 0.70000 0.02533
Ti 0.89000 0.87800 0.27000 0.30000 0.02533
Na1 0.28300 0.28500 0.33200 1.00000 0.02533
Na2 0.31200 0.82000 0.34000 1.00000 0.02533
Na3 0.74700 0.10500 0.34000 1.00000 0.02533
Na4 0.78500 0.40000 0.26500 0.75000 0.02533
Mn4 0.78500 0.40000 0.26500 0.25000 0.02533
Na5 0.18000 0.58700 0.40800 0.75000 0.02533
Mn5 0.18000 0.58700 0.40800 0.25000 0.02533
Na6 0.98000 0.56000 0.46400 0.65000 0.02533
Ba6 0.98000 0.56000 0.46400 0.35000 0.02533
Ba 0.61500 0.77500 0.54600 0.65000 0.02533
Na 0.61500 0.77500 0.54600 0.35000 0.02533
O1 0.41000 0.35200 0.28000 1.00000 0.02533
O2 0.57600 0.71000 0.27600 1.00000 0.02533
O3 0.73500 0.11900 0.28300 1.00000 0.02533
O4 0.09700 0.65000 0.27800 1.00000 0.02533
O5 0.25800 -0.03500 0.27000 1.00000 0.02533
O6 0.49200 0.58300 0.31700 1.00000 0.02533
O7 0.45600 0.02400 0.31000 1.00000 0.02533
O8 0.90000 0.86000 0.31400 1.00000 0.02533
O9 0.90700 0.37200 0.31400 1.00000 0.02533
O10 0.72600 0.56300 0.40700 1.00000 0.02533
O11 0.97000 0.31600 0.40900 1.00000 0.02533
O12 0.94200 0.86300 0.40400 1.00000 0.02533
O13 0.48500 0.25000 0.40000 1.00000 0.02533
O14 0.43000 0.89200 0.40900 1.00000 0.02533
O15 0.14500 0.55300 0.36000 1.00000 0.02533
O16 0.10500 0.05100 0.36500 1.00000 0.02533
O17 0.67500 0.79000 0.36500 1.00000 0.02533
O18 0.64800 0.40800 0.35900 1.00000 0.02533
O19 0.17200 0.03500 0.44700 1.00000 0.02533
O20 0.41500 0.68800 0.44900 1.00000 0.02533
O21 0.64200 -0.10900 0.46000 1.00000 0.02533
O22 0.26800 -0.10900 0.48900 1.00000 0.02533

loop_
_cod_related_entry_id
_cod_related_entry_database
_cod_related_entry_code
1 AMCSD 0005756
